data_7049142
loop_
_publ_author_name
'Klug, Christina M.'
'Ozumerzifon, Tarik J.'
'Bhowmick, Indrani'
'Livesay, Brooke N.'
'Rapp\'e, Anthony K'
'Shores, Matthew P.'

_publ_section_title
;
 Anionic guest-dependent slow magnetic relaxation in Co(ii) tripodal
 iminopyridine complexes.
;
_journal_issue 25
_journal_name_full 'Dalton transactions (Cambridge, England : 2003)'
_journal_page_first 9117
_journal_page_last 9126
_journal_paper_doi 10.1039/c9dt00739c
_journal_volume 48
_journal_year 2019
_chemical_formula_sum 'C39 H54 Br Co N10 O3'
_chemical_formula_weight 849.76
_space_group_crystal_system trigonal
_space_group_IT_number 147
_space_group_name_Hall '-P 3'
_space_group_name_H-M_alt 'P -3'
_symmetry_space_group_name_Hall '-P 3'
_symmetry_space_group_name_H-M 'P -3'
_atom_sites_solution_hydrogens geom
_audit_creation_method SHELXL-2013
_audit_update_record
;
2017-12-02 deposited with the CCDC.    2019-02-25 downloaded from the CCDC.
;
_cell_angle_alpha 90
_cell_angle_beta 90
_cell_angle_gamma 120
_cell_formula_units_Z 2
_cell_length_a 15.5579(15)
_cell_length_b 15.5579(15)
_cell_length_c 12.1716(17)
_cell_measurement_reflns_used 9711
_cell_measurement_temperature 120(2)
_cell_measurement_theta_max 25.72
_cell_measurement_theta_min 2.25
_cell_volume 2551.4(5)
_computing_cell_refinement 'Bruker SMART'
_computing_data_collection 'Bruker SMART'
_computing_data_reduction 'Bruker SAINT'
_computing_molecular_graphics 'Bruker SHELXTL'
_computing_publication_material 'Bruker SHELXTL'
_computing_structure_refinement 'SHELXL-2013 (Sheldrick, 2013)'
_computing_structure_solution 'Bruker SHELXTL'
_diffrn_ambient_temperature 120(2)
_diffrn_measured_fraction_theta_full 0.885
_diffrn_measured_fraction_theta_max 0.887
_diffrn_measurement_device_type 'CCD area detector'
_diffrn_measurement_method 'phi and omega scans'
_diffrn_radiation_type MoK\a
_diffrn_radiation_wavelength 0.71073
_diffrn_reflns_av_R_equivalents 0.0496
_diffrn_reflns_av_unetI/netI 0.0476
_diffrn_reflns_Laue_measured_fraction_full 0.885
_diffrn_reflns_Laue_measured_fraction_max 0.887
_diffrn_reflns_limit_h_max 19
_diffrn_reflns_limit_h_min -19
_diffrn_reflns_limit_k_max 19
_diffrn_reflns_limit_k_min -19
_diffrn_reflns_limit_l_max 14
_diffrn_reflns_limit_l_min -14
_diffrn_reflns_number 43477
_diffrn_reflns_point_group_measured_fraction_full 0.885
_diffrn_reflns_point_group_measured_fraction_max 0.887
_diffrn_reflns_theta_full 25.242
_diffrn_reflns_theta_max 25.858
_diffrn_reflns_theta_min 1.673
_exptl_absorpt_coefficient_mu 1.159
_exptl_absorpt_correction_T_max 0.7453
_exptl_absorpt_correction_T_min 0.6464
_exptl_absorpt_correction_type multi-scan
_exptl_absorpt_process_details SADABS,Bruker(2000)
_exptl_crystal_colour orange
_exptl_crystal_density_diffrn 1.106
_exptl_crystal_density_method 'not measured'
_exptl_crystal_description plate
_exptl_crystal_F_000 888
_exptl_crystal_size_max 0.15
_exptl_crystal_size_mid 0.15
_exptl_crystal_size_min 0.10
_platon_squeeze_details
;
;
_refine_diff_density_max 1.169
_refine_diff_density_min -0.456
_refine_diff_density_rms 0.138
_refine_ls_extinction_method none
_refine_ls_goodness_of_fit_ref 1.157
_refine_ls_hydrogen_treatment constr
_refine_ls_matrix_type full
_refine_ls_number_parameters 166
_refine_ls_number_reflns 2927
_refine_ls_number_restraints 0
_refine_ls_restrained_S_all 1.157
_refine_ls_R_factor_all 0.0677
_refine_ls_R_factor_gt 0.0556
_refine_ls_shift/su_max 0.000
_refine_ls_shift/su_mean 0.000
_refine_ls_structure_factor_coef Fsqd
_refine_ls_weighting_details
; 
 w=1/[\s^2^(Fo^2^)+(0.1294P)^2^+0.7003P] 
 where P=(Fo^2^+2Fc^2^)/3 
;
_refine_ls_weighting_scheme calc
_refine_ls_wR_factor_gt 0.1965
_refine_ls_wR_factor_ref 0.2006
_reflns_Friedel_coverage 0.000
_reflns_number_gt 2312
_reflns_number_total 2927
_reflns_threshold_expression 'I > 2\s(I)'
_cod_data_source_file c9dt00739c2.cif
_cod_data_source_block msn357
_cod_depositor_comments 'Adding full bibliography for 7049140--7049143.cif.'
_cod_original_cell_volume 2551.4(6)
_cod_database_code 7049142
_shelx_space_group_comment
; 
The symmetry employed for this shelxl refinement is uniquely defined 
by the following loop, which should always be used as a source of 
symmetry information in preference to the above space-group names. 
They are only intended as comments. 
;
_shelxl_version_number 2013-2

loop_
_space_group_symop_operation_xyz
'x, y, z'
'-y, x-y, z'
'-x+y, -x, z'
'-x, -y, -z'
'y, -x+y, -z'
'x-y, x, -z'

loop_
_atom_site_label
_atom_site_type_symbol
_atom_site_fract_x
_atom_site_fract_y
_atom_site_fract_z
_atom_site_U_iso_or_equiv
_atom_site_adp_type
_atom_site_occupancy
_atom_site_site_symmetry_order
_atom_site_calc_flag
_atom_site_refinement_flags_posn
_atom_site_refinement_flags_adp
_atom_site_refinement_flags_occupancy
Br1 Br 0.6667 0.3333 0.81775(6) 0.0221(3) Uani 1 3 d S T P
Co1 Co 0.6667 0.3333 0.38737(8) 0.0152(3) Uani 1 3 d S T P
N1 N 0.7339(3) 0.4800(3) 0.3279(3) 0.0171(8) Uani 1 1 d . . .
O1 O 1.0446(2) 0.4653(3) 0.7510(3) 0.0262(8) Uani 1 1 d . . .
C1 C 0.7238(3) 0.4378(3) 0.1389(3) 0.0207(9) Uani 1 1 d . . .
H1A H 0.7019 0.4451 0.0648 0.025 Uiso 1 1 calc R U .
H1B H 0.7953 0.4593 0.1354 0.025 Uiso 1 1 calc R U .
N2 N 0.7965(3) 0.4226(3) 0.4998(3) 0.0174(8) Uani 1 1 d . . .
C2 C 0.7068(3) 0.5023(3) 0.2213(3) 0.0189(9) Uani 1 1 d . . .
H2A H 0.7491 0.5736 0.2033 0.023 Uiso 1 1 calc R U .
H2B H 0.6365 0.4855 0.2209 0.023 Uiso 1 1 calc R U .
N3 N 0.8881(3) 0.3391(3) 0.7875(3) 0.0214(8) Uani 1 1 d . . .
H3B H 0.8254 0.3128 0.7687 0.032 Uiso 1 1 calc R U .
C3 C 0.8085(3) 0.5485(3) 0.3790(4) 0.0191(9) Uani 1 1 d . . .
H3A H 0.8398 0.6153 0.3542 0.023 Uiso 1 1 calc R U .
C4 C 0.8447(3) 0.5215(3) 0.4766(3) 0.0178(9) Uani 1 1 d . . .
N4 N 0.6667 0.3333 0.1744(5) 0.0183(13) Uani 1 3 d S T P
C5 C 0.9251(4) 0.5903(3) 0.5361(4) 0.0265(10) Uani 1 1 d . . .
H5 H 0.9556 0.6588 0.5187 0.032 Uiso 1 1 calc R U .
C6 C 0.9612(4) 0.5586(4) 0.6217(4) 0.0274(11) Uani 1 1 d . . .
H6 H 1.0177 0.6046 0.6624 0.033 Uiso 1 1 calc R U .
C7 C 0.8303(3) 0.3932(3) 0.5838(4) 0.0206(9) Uani 1 1 d . . .
H7A H 0.7966 0.3246 0.6020 0.025 Uiso 1 1 calc R U .
C8 C 0.9130(3) 0.4582(3) 0.6467(3) 0.0185(9) Uani 1 1 d . . .
C9 C 0.9531(3) 0.4208(3) 0.7356(4) 0.0202(9) Uani 1 1 d . . .
C10 C 0.9124(3) 0.2883(4) 0.8747(4) 0.0243(10) Uani 1 1 d . . .
C11 C 0.8155(4) 0.1941(4) 0.9019(4) 0.0298(11) Uani 1 1 d . . .
H11A H 0.7654 0.2115 0.9232 0.045 Uiso 1 1 calc R U .
H11B H 0.8264 0.1594 0.9629 0.045 Uiso 1 1 calc R U .
H11C H 0.7925 0.1507 0.8373 0.045 Uiso 1 1 calc R U .
C12 C 0.9514(4) 0.3556(4) 0.9757(4) 0.0324(12) Uani 1 1 d . . .
H12A H 1.0147 0.4149 0.9577 0.049 Uiso 1 1 calc R U .
H12B H 0.9612 0.3197 1.0360 0.049 Uiso 1 1 calc R U .
H12C H 0.9032 0.3753 0.9979 0.049 Uiso 1 1 calc R U .
C13 C 0.9890(4) 0.2627(4) 0.8329(5) 0.0365(13) Uani 1 1 d . . .
H13A H 0.9658 0.2257 0.7639 0.055 Uiso 1 1 calc R U .
H13B H 0.9985 0.2219 0.8876 0.055 Uiso 1 1 calc R U .
H13C H 1.0522 0.3239 0.8204 0.055 Uiso 1 1 calc R U .

loop_
_atom_site_aniso_label
_atom_site_aniso_U_11
_atom_site_aniso_U_22
_atom_site_aniso_U_33
_atom_site_aniso_U_23
_atom_site_aniso_U_13
_atom_site_aniso_U_12
Br1 0.0219(3) 0.0219(3) 0.0225(4) 0.000 0.000 0.01094(17)
Co1 0.0165(4) 0.0165(4) 0.0125(5) 0.000 0.000 0.00826(19)
N1 0.0184(18) 0.0196(18) 0.0120(17) 0.0008(14) -0.0007(14) 0.0085(15)
O1 0.0165(16) 0.0348(18) 0.0228(17) 0.0036(14) -0.0020(13) 0.0093(14)
C1 0.022(2) 0.024(2) 0.014(2) 0.0047(17) 0.0008(17) 0.0097(18)
N2 0.0154(17) 0.0243(19) 0.0110(17) -0.0004(14) -0.0008(13) 0.0088(15)
C2 0.024(2) 0.016(2) 0.015(2) 0.0031(16) -0.0018(17) 0.0085(17)
N3 0.0172(18) 0.027(2) 0.0182(19) 0.0034(15) -0.0010(15) 0.0098(16)
C3 0.018(2) 0.019(2) 0.016(2) 0.0003(16) 0.0016(17) 0.0063(17)
C4 0.020(2) 0.017(2) 0.014(2) 0.0001(16) 0.0011(16) 0.0077(17)
N4 0.021(2) 0.021(2) 0.012(3) 0.000 0.000 0.0107(10)
C5 0.027(2) 0.018(2) 0.026(2) 0.0044(19) -0.0033(19) 0.0047(19)
C6 0.022(2) 0.025(2) 0.026(2) 0.0007(19) -0.0090(19) 0.0049(19)
C7 0.023(2) 0.022(2) 0.016(2) 0.0055(17) 0.0031(17) 0.0101(19)
C8 0.016(2) 0.023(2) 0.016(2) 0.0008(17) 0.0014(16) 0.0093(18)
C9 0.020(2) 0.024(2) 0.016(2) -0.0005(17) 0.0014(17) 0.0104(19)
C10 0.020(2) 0.030(2) 0.023(2) 0.0075(19) 0.0001(18) 0.012(2)
C11 0.030(3) 0.027(2) 0.029(3) 0.010(2) 0.005(2) 0.012(2)
C12 0.027(2) 0.043(3) 0.020(2) 0.001(2) -0.003(2) 0.011(2)
C13 0.036(3) 0.042(3) 0.040(3) 0.011(2) 0.009(2) 0.026(3)

loop_
_atom_type_symbol
_atom_type_description
_atom_type_scat_dispersion_real
_atom_type_scat_dispersion_imag
_atom_type_scat_source
C C 0.0033 0.0016 'International Tables Vol C Tables 4.2.6.8 and 6.1.1.4'
H H 0.0000 0.0000 'International Tables Vol C Tables 4.2.6.8 and 6.1.1.4'
N N 0.0061 0.0033 'International Tables Vol C Tables 4.2.6.8 and 6.1.1.4'
O O 0.0106 0.0060 'International Tables Vol C Tables 4.2.6.8 and 6.1.1.4'
Co Co 0.3494 0.9721 'International Tables Vol C Tables 4.2.6.8 and 6.1.1.4'
Br Br -0.2901 2.4595 'International Tables Vol C Tables 4.2.6.8 and 6.1.1.4'

loop_
_geom_angle_atom_site_label_1
_geom_angle_atom_site_label_2
_geom_angle_atom_site_label_3
_geom_angle
_geom_angle_site_symmetry_1
_geom_angle_site_symmetry_3
N1 Co1 N1 108.84(10) 3_665 2_655
N1 Co1 N1 108.84(10) 3_665 .
N1 Co1 N1 108.84(10) 2_655 .
N1 Co1 N2 74.62(13) 3_665 3_665
N1 Co1 N2 86.95(13) 2_655 3_665
N1 Co1 N2 160.84(14) . 3_665
N1 Co1 N2 86.95(13) 3_665 .
N1 Co1 N2 160.84(13) 2_655 .
N1 Co1 N2 74.62(13) . .
N2 Co1 N2 86.93(13) 3_665 .
N1 Co1 N2 160.84(13) 3_665 2_655
N1 Co1 N2 74.62(13) 2_655 2_655
N1 Co1 N2 86.95(13) . 2_655
N2 Co1 N2 86.93(13) 3_665 2_655
N2 Co1 N2 86.93(13) . 2_655
C3 N1 C2 119.0(4) . .
C3 N1 Co1 119.2(3) . .
C2 N1 Co1 121.2(3) . .
N4 C1 C2 108.9(4) . .
C7 N2 C4 117.3(4) . .
C7 N2 Co1 129.9(3) . .
C4 N2 Co1 112.8(3) . .
N1 C2 C1 105.2(3) . .
C9 N3 C10 125.4(4) . .
N1 C3 C4 118.4(4) . .
N2 C4 C5 122.8(4) . .
N2 C4 C3 114.8(4) . .
C5 C4 C3 122.3(4) . .
C1 N4 C1 111.8(3) . 3_665
C1 N4 C1 111.8(3) . 2_655
C1 N4 C1 111.8(3) 3_665 2_655
C4 C5 C6 119.4(4) . .
C5 C6 C8 118.6(4) . .
N2 C7 C8 123.4(4) . .
C6 C8 C7 118.5(4) . .
C6 C8 C9 119.9(4) . .
C7 C8 C9 121.5(4) . .
O1 C9 N3 124.9(4) . .
O1 C9 C8 118.2(4) . .
N3 C9 C8 116.8(4) . .
N3 C10 C13 110.1(4) . .
N3 C10 C11 106.0(4) . .
C13 C10 C11 110.4(4) . .
N3 C10 C12 109.2(4) . .
C13 C10 C12 110.7(4) . .
C11 C10 C12 110.3(4) . .

loop_
_geom_bond_atom_site_label_1
_geom_bond_atom_site_label_2
_geom_bond_distance
_geom_bond_site_symmetry_2
Co1 N1 2.107(3) 3_665
Co1 N1 2.107(3) 2_655
Co1 N1 2.107(3) .
Co1 N2 2.253(3) 3_665
Co1 N2 2.253(4) .
Co1 N2 2.253(3) 2_655
N1 C3 1.278(5) .
N1 C2 1.459(5) .
O1 C9 1.247(5) .
C1 N4 1.475(5) .
C1 C2 1.531(6) .
N2 C7 1.331(6) .
N2 C4 1.363(6) .
N3 C9 1.323(6) .
N3 C10 1.481(6) .
C3 C4 1.463(6) .
C4 C5 1.377(6) .
N4 C1 1.475(5) 3_665
N4 C1 1.475(5) 2_655
C5 C6 1.386(7) .
C6 C8 1.386(7) .
C7 C8 1.402(6) .
C8 C9 1.503(6) .
C10 C13 1.520(7) .
C10 C11 1.524(7) .
C10 C12 1.530(7) .

loop_
_platon_squeeze_void_nr
_platon_squeeze_void_average_x
_platon_squeeze_void_average_y
_platon_squeeze_void_average_z
_platon_squeeze_void_volume
_platon_squeeze_void_count_electrons
_platon_squeeze_void_content
1 0.000 0.000 -0.018 650 114 ' '
